data_4509299
loop_
_publ_author_name
'Bu\<car, Dejan-Kre\<simir'
'Henry, Rodger F.'
'Lou, Xiaochun'
'Duerst, Richard W.'
'MacGillivray, Leonard R.'
'Zhang, Geoff G. Z.'

_publ_section_title
;
 Cocrystals of Caffeine and Hydroxybenzoic Acids Composed of Multiple
 Supramolecular Heterosynthons: Screening via Solution-Mediated Phase
 Transformation and Structural Characterization
;
_journal_issue 4
_journal_name_full 'Crystal Growth &amp; Design'
_journal_page_first 1932
_journal_paper_doi 10.1021/cg801178m
_journal_volume 9
_journal_year 2009
_chemical_formula_moiety 'C8 H10 N4 O2, C7 H6 O4, H2 O'
_chemical_formula_sum 'C15 H18 N4 O7'
_chemical_formula_weight 366.33
_chemical_name_systematic
; 
 ? 
;
_space_group_IT_number 14
_symmetry_cell_setting monoclinic
_symmetry_space_group_name_Hall '-P 2ybc'
_symmetry_space_group_name_H-M 'P 1 21/c 1'
_atom_sites_solution_hydrogens geom
_atom_sites_solution_primary direct
_atom_sites_solution_secondary difmap
_audit_creation_method SHELXL-97
_cell_angle_alpha 90.00
_cell_angle_beta 90.594(5)
_cell_angle_gamma 90.00
_cell_formula_units_Z 4
_cell_length_a 7.015(2)
_cell_length_b 7.693(2)
_cell_length_c 30.319(9)
_cell_measurement_reflns_used 937
_cell_measurement_temperature 173(2)
_cell_measurement_theta_max 28.172
_cell_measurement_theta_min 2.970
_cell_volume 1636.1(8)
_computing_cell_refinement 'Bruker saintplus (Bruker 1999)'
_computing_data_collection 'Bruker SMART (Bruker 2001)'
_computing_data_reduction 'Bruker saintplus (Bruker 1999)'
_computing_molecular_graphics 'ORTEP (Johnson 1976), Accelrys (2004)'
_computing_structure_refinement 'SHELXL (Sheldrick, 2000)'
_computing_structure_solution 'SHELXL (Sheldrick, 2000)'
_diffrn_ambient_temperature 173(2)
_diffrn_measured_fraction_theta_full 0.981
_diffrn_measured_fraction_theta_max 0.981
_diffrn_measurement_device_type 'Bruker APEX CCD'
_diffrn_measurement_method 'omega scan'
_diffrn_radiation_monochromator graphite
_diffrn_radiation_source 'fine-focus sealed tube'
_diffrn_radiation_type MoK\a
_diffrn_radiation_wavelength 0.71073
_diffrn_reflns_av_R_equivalents 0.0289
_diffrn_reflns_av_sigmaI/netI 0.0198
_diffrn_reflns_limit_h_max 9
_diffrn_reflns_limit_h_min -9
_diffrn_reflns_limit_k_max 10
_diffrn_reflns_limit_k_min -10
_diffrn_reflns_limit_l_max 40
_diffrn_reflns_limit_l_min -40
_diffrn_reflns_number 18291
_diffrn_reflns_theta_full 28.31
_diffrn_reflns_theta_max 28.31
_diffrn_reflns_theta_min 1.34
_diffrn_standards_number 0
_exptl_absorpt_coefficient_mu 0.120
_exptl_absorpt_correction_T_max 1.00
_exptl_absorpt_correction_T_min 0.79
_exptl_absorpt_correction_type empirical
_exptl_crystal_colour colourless
_exptl_crystal_density_diffrn 1.487
_exptl_crystal_density_meas ?
_exptl_crystal_density_method 'not measured'
_exptl_crystal_description plate
_exptl_crystal_F_000 768
_exptl_crystal_size_max 0.4
_exptl_crystal_size_mid 0.4
_exptl_crystal_size_min 0.1
_refine_diff_density_max 0.448
_refine_diff_density_min -0.235
_refine_diff_density_rms 0.063
_refine_ls_extinction_method none
_refine_ls_goodness_of_fit_ref 1.124
_refine_ls_hydrogen_treatment mixed
_refine_ls_matrix_type full
_refine_ls_number_parameters 249
_refine_ls_number_reflns 4001
_refine_ls_number_restraints 0
_refine_ls_restrained_S_all 1.124
_refine_ls_R_factor_all 0.0627
_refine_ls_R_factor_gt 0.0569
_refine_ls_shift/su_max 0.002
_refine_ls_shift/su_mean 0.000
_refine_ls_structure_factor_coef Fsqd
_refine_ls_weighting_details 'calc w=1/[\s^2^(Fo^2^)+(0.0723P)^2^+0.8652P] where P=(Fo^2^+2Fc^2^)/3'
_refine_ls_weighting_scheme calc
_refine_ls_wR_factor_gt 0.1436
_refine_ls_wR_factor_ref 0.1483
_reflns_number_gt 3593
_reflns_number_total 4001
_reflns_threshold_expression I>2sigma(I)
_cod_data_source_file cg801178msup1.cif
_cod_data_source_block 8
_cod_depositor_comments
;
The following automatic conversions were performed:

'_exptl_crystal_density_meas' value 'none' was changed to '?' - the
value is perceived as not measured.

Automatic conversion script
Id: cif_fix_values 3008 2015-01-20 13:52:24Z robertas 
;
_cod_original_sg_symbol_H-M P21/c
_cod_database_code 4509299

loop_
_symmetry_equiv_pos_as_xyz
'x, y, z'
'-x, y+1/2, -z+1/2'
'-x, -y, -z'
'x, -y-1/2, z-1/2'

loop_
_atom_site_label
_atom_site_type_symbol
_atom_site_fract_x
_atom_site_fract_y
_atom_site_fract_z
_atom_site_U_iso_or_equiv
_atom_site_adp_type
_atom_site_occupancy
_atom_site_symmetry_multiplicity
_atom_site_calc_flag
_atom_site_refinement_flags
O1 O -0.5352(2) 0.7219(2) 0.00372(4) 0.0383(3) Uani 1 1 d .
O2 O -0.68121(19) 0.53286(18) 0.14315(4) 0.0339(3) Uani 1 1 d .
N1 N -0.3167(2) 0.77783(19) 0.05769(4) 0.0267(3) Uani 1 1 d .
N2 N -0.5995(2) 0.6191(2) 0.07334(4) 0.0274(3) Uani 1 1 d .
N3 N -0.2909(2) 0.69286(19) 0.17209(4) 0.0261(3) Uani 1 1 d .
N4 N -0.1035(2) 0.8194(2) 0.12159(5) 0.0283(3) Uani 1 1 d .
C1 C -0.2668(2) 0.7616(2) 0.10185(5) 0.0250(3) Uani 1 1 d .
C2 C -0.1964(3) 0.8760(3) 0.02678(6) 0.0353(4) Uani 1 1 d .
H2A H -0.1312 0.7963 0.0078 0.053 Uiso 1 1 calc R
H2B H -0.1048 0.9435 0.0431 0.053 Uiso 1 1 calc R
H2C H -0.2751 0.9520 0.0093 0.053 Uiso 1 1 calc R
C3 C -0.4871(2) 0.7068(2) 0.04280(5) 0.0273(3) Uani 1 1 d .
C4 C -0.7783(3) 0.5393(3) 0.05695(6) 0.0373(4) Uani 1 1 d .
H4A H -0.8848 0.6082 0.0661 0.056 Uiso 1 1 calc R
H4B H -0.7898 0.4240 0.0688 0.056 Uiso 1 1 calc R
H4C H -0.7763 0.5337 0.0253 0.056 Uiso 1 1 calc R
C5 C -0.5639(2) 0.6053(2) 0.11922(5) 0.0258(3) Uani 1 1 d .
C6 C -0.3859(2) 0.6826(2) 0.13165(5) 0.0253(3) Uani 1 1 d .
C7 C -0.3620(3) 0.6368(3) 0.21533(5) 0.0342(4) Uani 1 1 d .
H7A H -0.2630 0.6500 0.2372 0.051 Uiso 1 1 calc R
H7B H -0.3999 0.5170 0.2138 0.051 Uiso 1 1 calc R
H7C H -0.4696 0.7068 0.2233 0.051 Uiso 1 1 calc R
C8 C -0.1251(3) 0.7756(2) 0.16428(6) 0.0299(4) Uani 1 1 d .
H8 H -0.0349 0.7999 0.1861 0.036 Uiso 1 1 calc R
O3 O 0.27059(19) 0.9543(2) 0.17912(4) 0.0394(3) Uani 1 1 d .
O4 O 0.22787(18) 1.00317(19) 0.10640(4) 0.0351(3) Uani 1 1 d .
H4 H 0.1275 0.9516 0.1107 0.053 Uiso 1 1 calc R
O5 O 0.91486(19) 1.23711(19) 0.21188(4) 0.0360(3) Uani 1 1 d .
H5 H 0.8801 1.1710 0.2314 0.054 Uiso 1 1 calc R
O6 O 0.80568(19) 1.34688(19) 0.05964(4) 0.0367(3) Uani 1 1 d .
H6 H 0.7262 1.3320 0.0400 0.055 Uiso 1 1 calc R
C9 C 0.3249(2) 1.0172(2) 0.14444(5) 0.0276(3) Uani 1 1 d .
C10 C 0.5103(2) 1.1142(2) 0.14035(5) 0.0244(3) Uani 1 1 d .
C11 C 0.6242(2) 1.1301(2) 0.17817(5) 0.0259(3) Uani 1 1 d .
H11 H 0.5852 1.0825 0.2048 0.031 Uiso 1 1 calc R
C12 C 0.7975(2) 1.2182(2) 0.17550(5) 0.0266(3) Uani 1 1 d .
C13 C 0.8578(3) 1.2912(2) 0.13572(5) 0.0281(4) Uani 1 1 d .
H13 H 0.9732 1.3502 0.1343 0.034 Uiso 1 1 calc R
C14 C 0.7413(2) 1.2738(2) 0.09814(5) 0.0267(3) Uani 1 1 d .
C15 C 0.5671(2) 1.1853(2) 0.10002(5) 0.0254(3) Uani 1 1 d .
H15 H 0.4905 1.1739 0.0750 0.030 Uiso 1 1 calc R
O7 O 0.8332(2) 1.0091(2) 0.27363(4) 0.0403(4) Uani 1 1 d .
H1W H 0.782(4) 1.030(3) 0.2984(9) 0.051(7) Uiso 1 1 d .
H2W H 0.911(4) 0.933(4) 0.2784(8) 0.052(8) Uiso 1 1 d .

loop_
_atom_site_aniso_label
_atom_site_aniso_U_11
_atom_site_aniso_U_22
_atom_site_aniso_U_33
_atom_site_aniso_U_23
_atom_site_aniso_U_13
_atom_site_aniso_U_12
O1 0.0426(8) 0.0515(8) 0.0207(6) 0.0049(5) -0.0060(5) -0.0069(6)
O2 0.0358(7) 0.0399(7) 0.0260(6) -0.0010(5) 0.0050(5) -0.0079(6)
N1 0.0289(7) 0.0307(7) 0.0204(6) 0.0022(5) 0.0005(5) -0.0017(6)
N2 0.0260(7) 0.0341(8) 0.0220(7) -0.0019(6) -0.0012(5) -0.0021(6)
N3 0.0285(7) 0.0301(7) 0.0197(6) 0.0013(5) -0.0015(5) -0.0016(6)
N4 0.0272(7) 0.0318(7) 0.0259(7) 0.0001(6) -0.0004(5) -0.0012(6)
C1 0.0270(8) 0.0240(7) 0.0241(8) -0.0013(6) -0.0009(6) 0.0024(6)
C2 0.0382(9) 0.0392(10) 0.0287(8) 0.0042(7) 0.0046(7) -0.0080(8)
C3 0.0309(8) 0.0285(8) 0.0226(7) -0.0005(6) 0.0005(6) 0.0016(7)
C4 0.0290(9) 0.0529(12) 0.0300(9) -0.0064(8) -0.0020(7) -0.0070(8)
C5 0.0303(8) 0.0263(8) 0.0208(7) -0.0015(6) 0.0014(6) 0.0013(6)
C6 0.0304(8) 0.0258(8) 0.0197(7) -0.0007(6) -0.0017(6) 0.0023(6)
C7 0.0377(9) 0.0443(10) 0.0207(8) 0.0035(7) -0.0012(7) -0.0068(8)
C8 0.0289(8) 0.0342(9) 0.0265(8) -0.0001(7) -0.0019(6) -0.0012(7)
O3 0.0345(7) 0.0561(9) 0.0278(6) 0.0040(6) 0.0022(5) -0.0117(6)
O4 0.0286(6) 0.0494(8) 0.0275(6) 0.0022(5) -0.0014(5) -0.0100(6)
O5 0.0393(7) 0.0448(8) 0.0238(6) 0.0042(5) -0.0088(5) -0.0111(6)
O6 0.0400(7) 0.0465(8) 0.0234(6) 0.0078(6) -0.0035(5) -0.0151(6)
C9 0.0256(8) 0.0315(8) 0.0257(8) -0.0025(6) 0.0015(6) 0.0012(6)
C10 0.0256(8) 0.0247(7) 0.0228(7) -0.0014(6) 0.0007(6) 0.0015(6)
C11 0.0300(8) 0.0281(8) 0.0195(7) 0.0002(6) 0.0014(6) 0.0013(6)
C12 0.0308(8) 0.0266(8) 0.0223(7) -0.0021(6) -0.0032(6) 0.0004(6)
C13 0.0295(8) 0.0288(8) 0.0260(8) 0.0005(6) -0.0020(6) -0.0049(6)
C14 0.0321(8) 0.0261(8) 0.0219(7) 0.0012(6) 0.0002(6) -0.0013(6)
C15 0.0285(8) 0.0272(8) 0.0203(7) -0.0008(6) -0.0027(6) 0.0005(6)
O7 0.0470(8) 0.0496(9) 0.0243(6) 0.0074(6) 0.0053(6) 0.0158(7)

loop_
_atom_type_symbol
_atom_type_description
_atom_type_scat_dispersion_real
_atom_type_scat_dispersion_imag
_atom_type_scat_source
C C 0.0033 0.0016 'International Tables Vol C Tables 4.2.6.8 and 6.1.1.4'
H H 0.0000 0.0000 'International Tables Vol C Tables 4.2.6.8 and 6.1.1.4'
N N 0.0061 0.0033 'International Tables Vol C Tables 4.2.6.8 and 6.1.1.4'
O O 0.0106 0.0060 'International Tables Vol C Tables 4.2.6.8 and 6.1.1.4'

loop_
_geom_angle_atom_site_label_1
_geom_angle_atom_site_label_2
_geom_angle_atom_site_label_3
_geom_angle
C3 N1 C1 119.19(14)
C3 N1 C2 119.46(14)
C1 N1 C2 121.29(15)
C3 N2 C5 126.38(14)
C3 N2 C4 117.45(14)
C5 N2 C4 116.10(14)
C8 N3 C6 106.14(14)
C8 N3 C7 126.56(14)
C6 N3 C7 127.17(14)
C8 N4 C1 103.76(14)
C8 N4 H4 113.4
C1 N4 H4 142.6
N4 C1 C6 111.65(15)
N4 C1 N1 126.73(15)
C6 C1 N1 121.62(15)
N1 C2 H2A 109.5
N1 C2 H2B 109.5
H2A C2 H2B 109.5
N1 C2 H2C 109.5
H2A C2 H2C 109.5
H2B C2 H2C 109.5
O1 C3 N1 120.14(16)
O1 C3 N2 122.11(16)
N1 C3 N2 117.75(14)
N2 C4 H4A 109.5
N2 C4 H4B 109.5
H4A C4 H4B 109.5
N2 C4 H4C 109.5
H4A C4 H4C 109.5
H4B C4 H4C 109.5
O2 C5 N2 119.95(15)
O2 C5 C6 128.17(15)
N2 C5 C6 111.88(14)
C1 C6 N3 105.33(14)
C1 C6 C5 122.97(15)
N3 C6 C5 131.66(15)
N3 C7 H7A 109.5
N3 C7 H7B 109.5
H7A C7 H7B 109.5
N3 C7 H7C 109.5
H7A C7 H7C 109.5
H7B C7 H7C 109.5
N4 C8 N3 113.12(15)
N4 C8 H8 123.4
N3 C8 H8 123.4
C9 O4 H4 109.5
C12 O5 H5 109.5
C14 O6 H6 109.5
O3 C9 O4 123.34(16)
O3 C9 C10 123.00(15)
O4 C9 C10 113.65(14)
C11 C10 C15 121.13(15)
C11 C10 C9 117.60(14)
C15 C10 C9 121.27(15)
C12 C11 C10 119.11(15)
C12 C11 H11 120.4
C10 C11 H11 120.4
O5 C12 C11 121.24(15)
O5 C12 C13 117.67(15)
C11 C12 C13 121.09(15)
C12 C13 C14 118.92(16)
C12 C13 H13 120.5
C14 C13 H13 120.5
O6 C14 C15 121.82(15)
O6 C14 C13 117.21(15)
C15 C14 C13 120.97(15)
C14 C15 C10 118.78(15)
C14 C15 H15 120.6
C10 C15 H15 120.6
H5 O7 H1W 125.1
H5 O7 H2W 119.6
H1W O7 H2W 105(2)

loop_
_geom_bond_atom_site_label_1
_geom_bond_atom_site_label_2
_geom_bond_distance
O1 C3 1.234(2)
O2 C5 1.236(2)
N1 C3 1.385(2)
N1 C1 1.386(2)
N1 C2 1.475(2)
N2 C3 1.396(2)
N2 C5 1.415(2)
N2 C4 1.478(2)
N3 C8 1.349(2)
N3 C6 1.392(2)
N3 C7 1.472(2)
N4 C8 1.348(2)
N4 C1 1.361(2)
N4 H4 1.9441
C1 C6 1.378(2)
C2 H2A 0.9600
C2 H2B 0.9600
C2 H2C 0.9600
C4 H4A 0.9600
C4 H4B 0.9600
C4 H4C 0.9600
C5 C6 1.430(2)
C7 H7A 0.9600
C7 H7B 0.9600
C7 H7C 0.9600
C8 H8 0.9300
O3 C9 1.222(2)
O4 C9 1.338(2)
O4 H4 0.8200
O5 C12 1.377(2)
O5 H5 0.8200
O6 C14 1.376(2)
O6 H6 0.8200
C9 C10 1.506(2)
C10 C11 1.396(2)
C10 C15 1.401(2)
C11 C12 1.395(2)
C11 H11 0.9300
C12 C13 1.399(2)
C13 C14 1.402(2)
C13 H13 0.9300
C14 C15 1.401(2)
C15 H15 0.9300
O7 H5 1.8181
O7 H1W 0.85(3)
O7 H2W 0.81(3)

loop_
_geom_hbond_atom_site_label_D
_geom_hbond_atom_site_label_H
_geom_hbond_atom_site_label_A
_geom_hbond_distance_DH
_geom_hbond_distance_HA
_geom_hbond_distance_DA
_geom_hbond_angle_DHA
_geom_hbond_site_symmetry_A
C8 H8 O3 0.93 2.46 3.126(2) 128.5 .
O7 H2W O5 0.81(3) 1.96(3) 2.771(2) 176(3) 2_745
O7 H1W O2 0.85(3) 1.92(3) 2.755(2) 169(3) 2
O6 H6 O1 0.82 1.92 2.7379(19) 175.0 3_575
O5 H5 O7 0.82 1.82 2.633(2) 172.3 .
O4 H4 N4 0.82 1.94 2.763(2) 177.2 .

loop_
_geom_torsion_atom_site_label_1
_geom_torsion_atom_site_label_2
_geom_torsion_atom_site_label_3
_geom_torsion_atom_site_label_4
_geom_torsion
C8 N4 C1 C6 -0.43(19)
H4 N4 C1 C6 -174.1
C8 N4 C1 N1 178.78(16)
H4 N4 C1 N1 5.1
C3 N1 C1 N4 178.24(16)
C2 N1 C1 N4 -4.6(3)
C3 N1 C1 C6 -2.6(2)
C2 N1 C1 C6 174.54(16)
C1 N1 C3 O1 179.04(16)
C2 N1 C3 O1 1.8(3)
C1 N1 C3 N2 -1.0(2)
C2 N1 C3 N2 -178.22(15)
C5 N2 C3 O1 -175.17(17)
C4 N2 C3 O1 1.7(3)
C5 N2 C3 N1 4.9(3)
C4 N2 C3 N1 -178.27(16)
C3 N2 C5 O2 175.47(16)
C4 N2 C5 O2 -1.4(2)
C3 N2 C5 C6 -4.5(2)
C4 N2 C5 C6 178.59(15)
N4 C1 C6 N3 0.19(19)
N1 C1 C6 N3 -179.06(14)
N4 C1 C6 C5 -177.88(15)
N1 C1 C6 C5 2.9(3)
C8 N3 C6 C1 0.13(18)
C7 N3 C6 C1 176.04(16)
C8 N3 C6 C5 177.96(18)
C7 N3 C6 C5 -6.1(3)
O2 C5 C6 C1 -179.43(17)
N2 C5 C6 C1 0.6(2)
O2 C5 C6 N3 3.1(3)
N2 C5 C6 N3 -176.95(16)
C1 N4 C8 N3 0.5(2)
H4 N4 C8 N3 176.3
C6 N3 C8 N4 -0.4(2)
C7 N3 C8 N4 -176.36(16)
O3 C9 C10 C11 0.7(3)
O4 C9 C10 C11 -177.90(15)
O3 C9 C10 C15 -179.65(17)
O4 C9 C10 C15 1.8(2)
C15 C10 C11 C12 -0.1(2)
C9 C10 C11 C12 179.62(15)
C10 C11 C12 O5 -179.93(15)
C10 C11 C12 C13 0.3(3)
O5 C12 C13 C14 179.92(16)
C11 C12 C13 C14 -0.3(3)
C12 C13 C14 O6 -179.86(16)
C12 C13 C14 C15 0.1(3)
O6 C14 C15 C10 -179.94(15)
C13 C14 C15 C10 0.2(3)
C11 C10 C15 C14 -0.2(2)
C9 C10 C15 C14 -179.82(15)
